data_1500023
loop_
_publ_author_name
'Rajni Sharma'
'Raj Pal Sharma'
'Ritu Bala'
'Miguel Quir\'os'
'Juan M. Salas'

_publ_contact_author_address
;
     Departamento de Qu\'imica Inorg\'anica
     Facultad de Ciencias
     Universidad de Granada
     18071 Granada
     SPAIN
;
_publ_contact_author_email mquiros@ugr.es
_publ_contact_author_fax 34-58-248526
_publ_contact_author_name 'Miguel Quir\'os'
_publ_contact_author_phone 34-58-240441
_publ_section_title
;
 First X-ray structure of a cis-isomer of cobalt(III) aromatic carboxylate:
 Synthesis, and characterization of 
 [cis-Co(en)~2~(C~8~H~7~O~2~)~2~](C~8~H~7~O~2~).2H~2~O, where
 C~8~H~7~O~2~ = p-methylbenzoate
;
_journal_name_full 'Inorganic Chemistry Communications'
_journal_page_first 1075
_journal_page_last 1078
_journal_paper_doi 10.1016/j.inoche.2006.07.002
_journal_volume 9
_journal_year 2006
_chemical_formula_moiety 'C20 H30 Co N4 O4 1+, C8 H7 O2 1-, 2 (H2 O)'
_chemical_formula_sum 'C28 H41 Co N4 O8'
_chemical_formula_weight 620.58
_chemical_name_systematic
; 
 ? 
;
_space_group_IT_number 15
_symmetry_cell_setting monoclinic
_symmetry_space_group_name_Hall '-C 2yc'
_symmetry_space_group_name_H-M 'C 1 2/c 1'
_atom_sites_solution_hydrogens mixed
_atom_sites_solution_primary heavy
_atom_sites_solution_secondary difmap
_audit_creation_method SHELXL-97
_cell_angle_alpha 90.00
_cell_angle_beta 103.487(1)
_cell_angle_gamma 90.00
_cell_formula_units_Z 8
_cell_length_a 36.332(2)
_cell_length_b 9.1289(5)
_cell_length_c 19.2431(11)
_cell_measurement_reflns_used 5652
_cell_measurement_temperature 298(2)
_cell_measurement_theta_max 25.4
_cell_measurement_theta_min 2.3
_cell_volume 6206.4(6)
_computing_cell_refinement 'Bruker SMART'
_computing_data_collection 'Bruker SMART (Bruker, 1999)'
_computing_data_reduction 'Bruker SAINT (Bruker, 1999)'
_computing_molecular_graphics 'Xtal_GX (Hall & du Boulay, 1997)'
_computing_publication_material SHELXL-97
_computing_structure_refinement 'SHELXL-97 (Sheldrick, 1997a)'
_computing_structure_solution 'SHELXS-97 (Sheldrick, 1997b)'
_diffrn_ambient_temperature 298(2)
_diffrn_detector_area_resol_mean 8.26
_diffrn_measured_fraction_theta_full 0.992
_diffrn_measured_fraction_theta_max 0.914
_diffrn_measurement_device_type 'Bruker SMART APEX CCD system'
_diffrn_measurement_method '\f and \w scans'
_diffrn_radiation_monochromator graphite
_diffrn_radiation_source 'fine-focus sealed tube'
_diffrn_radiation_type MoK\a
_diffrn_radiation_wavelength 0.71073
_diffrn_reflns_av_R_equivalents 0.0305
_diffrn_reflns_av_sigmaI/netI 0.0383
_diffrn_reflns_limit_h_max 47
_diffrn_reflns_limit_h_min -47
_diffrn_reflns_limit_k_max 12
_diffrn_reflns_limit_k_min -6
_diffrn_reflns_limit_l_max 25
_diffrn_reflns_limit_l_min -24
_diffrn_reflns_number 19078
_diffrn_reflns_theta_full 27.00
_diffrn_reflns_theta_max 28.35
_diffrn_reflns_theta_min 2.18
_diffrn_standards_decay_% -0.2
_diffrn_standards_number 408
_exptl_absorpt_coefficient_mu 0.605
_exptl_absorpt_correction_T_max 0.868
_exptl_absorpt_correction_T_min 0.710
_exptl_absorpt_correction_type multi-scan
_exptl_absorpt_process_details 'Bruker SADABS (Bruker, 1999)'
_exptl_crystal_colour red
_exptl_crystal_density_diffrn 1.328
_exptl_crystal_density_method 'not measured'
_exptl_crystal_description prismatic
_exptl_crystal_F_000 2624
_exptl_crystal_size_max 0.54
_exptl_crystal_size_mid 0.46
_exptl_crystal_size_min 0.24
_refine_diff_density_max 1.088
_refine_diff_density_min -0.602
_refine_diff_density_rms 0.063
_refine_ls_extinction_method none
_refine_ls_goodness_of_fit_ref 1.045
_refine_ls_hydrogen_treatment mixed
_refine_ls_matrix_type full
_refine_ls_number_parameters 383
_refine_ls_number_reflns 7089
_refine_ls_number_restraints 8
_refine_ls_restrained_S_all 1.054
_refine_ls_R_factor_all 0.0628
_refine_ls_R_factor_gt 0.0497
_refine_ls_shift/su_max 0.002
_refine_ls_shift/su_mean 0.000
_refine_ls_structure_factor_coef Fsqd
_refine_ls_weighting_details 'calc w=1/[\s^2^(Fo^2^)+(0.0800P)^2^+3.0000P] where P=(Fo^2^+2Fc^2^)/3'
_refine_ls_weighting_scheme calc
_refine_ls_wR_factor_gt 0.1321
_refine_ls_wR_factor_ref 0.1412
_reflns_number_gt 5598
_reflns_number_total 7089
_reflns_threshold_expression I>2\s(I)
_cod_data_source_file tolito.cif
_cod_data_source_block tolito
_cod_original_sg_symbol_H-M 'C 2/c'
_cod_database_code 1500023

loop_
_symmetry_equiv_pos_as_xyz
'x, y, z'
'-x, y, -z+1/2'
'x+1/2, y+1/2, z'
'-x+1/2, y+1/2, -z+1/2'
'-x, -y, -z'
'x, -y, z-1/2'
'-x+1/2, -y+1/2, -z'
'x+1/2, -y+1/2, z-1/2'

loop_
_atom_site_label
_atom_site_type_symbol
_atom_site_fract_x
_atom_site_fract_y
_atom_site_fract_z
_atom_site_U_iso_or_equiv
_atom_site_adp_type
_atom_site_occupancy
_atom_site_symmetry_multiplicity
_atom_site_calc_flag
_atom_site_refinement_flags
Co Co 0.415746(8) 0.60525(3) 0.310083(15) 0.03314(11) Uani 1 1 d .
C1A C 0.37116(6) 0.2457(3) 0.17923(12) 0.0382(5) Uani 1 1 d .
C11A C 0.39729(7) 0.3708(3) 0.20615(12) 0.0377(5) Uani 1 1 d .
O11A O 0.39253(5) 0.43091(19) 0.26401(8) 0.0413(4) Uani 1 1 d .
O12A O 0.42111(6) 0.4091(2) 0.17319(10) 0.0506(5) Uani 1 1 d .
C2A C 0.34360(8) 0.2032(3) 0.21355(15) 0.0517(6) Uani 1 1 d .
H2A H 0.3419 0.2497 0.2557 0.062 Uiso 1 1 d R
C3A C 0.31856(9) 0.0926(3) 0.18611(17) 0.0567(7) Uani 1 1 d .
H3A H 0.3000 0.0667 0.2098 0.068 Uiso 1 1 d R
C4A C 0.32055(8) 0.0201(3) 0.12393(14) 0.0497(6) Uani 1 1 d .
C41A C 0.29280(10) -0.0997(4) 0.09346(18) 0.0711(9) Uani 1 1 d .
H41A H 0.2982 -0.1856 0.1229 0.085 Uiso 1 1 d R
H42A H 0.2949 -0.1227 0.0459 0.085 Uiso 1 1 d R
H43A H 0.2676 -0.0667 0.0922 0.085 Uiso 1 1 d R
C5A C 0.34859(8) 0.0607(3) 0.09085(14) 0.0546(7) Uani 1 1 d .
H5A H 0.3508 0.0122 0.0495 0.066 Uiso 1 1 d R
C6A C 0.37359(7) 0.1715(3) 0.11728(13) 0.0489(6) Uani 1 1 d .
H6A H 0.3924 0.1962 0.0938 0.059 Uiso 1 1 d R
C1B C 0.30713(7) 0.7456(3) 0.32554(13) 0.0433(6) Uani 1 1 d .
C11B C 0.33722(7) 0.6851(3) 0.29138(13) 0.0449(6) Uani 1 1 d .
O11B O 0.36952(4) 0.6612(2) 0.33487(9) 0.0448(4) Uani 1 1 d .
O12B O 0.33022(5) 0.6675(3) 0.22616(9) 0.0658(6) Uani 1 1 d .
C2B C 0.27415(7) 0.8022(4) 0.28224(14) 0.0553(7) Uani 1 1 d .
H2B H 0.2703 0.7951 0.2328 0.066 Uiso 1 1 d R
C3B C 0.24726(8) 0.8684(4) 0.31107(16) 0.0599(8) Uani 1 1 d .
H3B H 0.2259 0.9082 0.2807 0.072 Uiso 1 1 d R
C4B C 0.25128(8) 0.8777(3) 0.38384(17) 0.0542(7) Uani 1 1 d .
C41B C 0.22111(9) 0.9493(5) 0.4146(2) 0.0764(10) Uani 1 1 d .
H41B H 0.2090 1.0257 0.3831 0.092 Uiso 1 1 d R
H42B H 0.2324 0.9902 0.4606 0.092 Uiso 1 1 d R
H43B H 0.2027 0.8771 0.4195 0.092 Uiso 1 1 d R
C5B C 0.28390(8) 0.8193(4) 0.42727(15) 0.0604(8) Uani 1 1 d .
H5B H 0.2873 0.8239 0.4766 0.072 Uiso 1 1 d R
C6B C 0.31167(8) 0.7560(3) 0.39876(14) 0.0544(7) Uani 1 1 d .
H6B H 0.3334 0.7190 0.4291 0.065 Uiso 1 1 d R
N1E N 0.46477(5) 0.5445(2) 0.29637(10) 0.0368(4) Uani 1 1 d .
H11E H 0.4629 0.5216 0.2502 0.044 Uiso 1 1 d R
H12E H 0.4816 0.6181 0.3083 0.044 Uiso 1 1 d R
C1E C 0.47755(8) 0.4156(3) 0.34215(14) 0.0484(6) Uani 1 1 d .
H13E H 0.5046 0.4016 0.3485 0.058 Uiso 1 1 d R
H14E H 0.4646 0.3279 0.3207 0.058 Uiso 1 1 d R
C2E C 0.46821(7) 0.4463(3) 0.41274(14) 0.0504(6) Uani 1 1 d .
H23E H 0.4721 0.3590 0.4423 0.060 Uiso 1 1 d R
H24E H 0.4844 0.5235 0.4378 0.060 Uiso 1 1 d R
N2E N 0.42792(5) 0.4917(2) 0.39814(10) 0.0408(4) Uani 1 1 d .
H21E H 0.4239 0.5463 0.4346 0.049 Uiso 1 1 d R
H22E H 0.4129 0.4122 0.3938 0.049 Uiso 1 1 d R
N3E N 0.40520(5) 0.7215(2) 0.22355(10) 0.0409(4) Uani 1 1 d .
H31E H 0.4209 0.6948 0.1958 0.049 Uiso 1 1 d R
H32E H 0.3813 0.7054 0.1989 0.049 Uiso 1 1 d R
C3E C 0.41022(12) 0.8764(4) 0.24023(18) 0.0809(11) Uani 1 1 d D
H33E H 0.3876 0.9179 0.2510 0.097 Uiso 0.50 1 d PR
H34E H 0.4156 0.9283 0.1997 0.097 Uiso 0.50 1 d PR
H33' H 0.3858 0.9247 0.2260 0.097 Uiso 0.50 1 d PR
H34' H 0.4263 0.9166 0.2112 0.097 Uiso 0.50 1 d PR
C4E C 0.44383(16) 0.8858(7) 0.3013(3) 0.0636(12) Uiso 0.50 1 d PD
H43E H 0.4457 0.9850 0.3198 0.076 Uiso 0.50 1 d PR
H44E H 0.4672 0.8617 0.2879 0.076 Uiso 0.50 1 d PR
C4E' C 0.43317(19) 0.9107(6) 0.3119(2) 0.0636(12) Uiso 0.50 1 d PD
H43' H 0.4561 0.9674 0.3149 0.076 Uiso 0.50 1 d PR
H44' H 0.4155 0.9707 0.3303 0.076 Uiso 0.50 1 d PR
N4E N 0.43626(6) 0.7844(2) 0.35900(11) 0.0446(5) Uani 1 1 d D
H41E H 0.4198 0.8230 0.3824 0.054 Uiso 0.50 1 d PR
H42E H 0.4581 0.7650 0.3909 0.054 Uiso 0.50 1 d PR
H41' H 0.4272 0.7950 0.3984 0.054 Uiso 0.50 1 d PR
H42' H 0.4616 0.7756 0.3731 0.054 Uiso 0.50 1 d PR
C1C C 0.57904(6) 0.7624(3) 0.46631(12) 0.0390(5) Uani 1 1 d .
C11C C 0.54040(6) 0.7609(3) 0.41652(12) 0.0382(5) Uani 1 1 d .
O11C O 0.51371(5) 0.8198(2) 0.43889(10) 0.0499(4) Uani 1 1 d .
O12C O 0.53591(5) 0.7018(2) 0.35694(9) 0.0528(5) Uani 1 1 d .
C2C C 0.58852(8) 0.8603(3) 0.52217(14) 0.0504(6) Uani 1 1 d .
H2C H 0.5708 0.9291 0.5289 0.060 Uiso 1 1 d R
C3C C 0.62434(8) 0.8576(4) 0.56845(15) 0.0623(8) Uani 1 1 d .
H3C H 0.6300 0.9245 0.6059 0.075 Uiso 1 1 d R
C4C C 0.65108(8) 0.7588(4) 0.56005(15) 0.0609(8) Uani 1 1 d .
C41C C 0.69044(9) 0.7567(6) 0.61005(19) 0.0970(15) Uani 1 1 d .
H41C H 0.6931 0.8383 0.6423 0.116 Uiso 1 1 d R
H42C H 0.7093 0.7633 0.5825 0.116 Uiso 1 1 d R
H43C H 0.6938 0.6671 0.6369 0.116 Uiso 1 1 d R
C5C C 0.64174(8) 0.6605(4) 0.50447(15) 0.0579(7) Uani 1 1 d .
H5C H 0.6596 0.5920 0.4980 0.070 Uiso 1 1 d R
C6C C 0.60608(7) 0.6613(3) 0.45749(13) 0.0469(6) Uani 1 1 d .
H6C H 0.6004 0.5939 0.4203 0.056 Uiso 1 1 d R
O1W O 0.49307(9) 0.8774(3) 0.56592(16) 0.0853(8) Uani 1 1 d D
H11W H 0.4883(12) 0.9703(15) 0.566(2) 0.102 Uiso 1 1 d D
H12W H 0.5048(11) 0.866(5) 0.5321(17) 0.102 Uiso 1 1 d D
O2W O 0.43696(7) 0.3342(3) 0.02964(13) 0.0744(6) Uani 1 1 d D
H21W H 0.4500(10) 0.254(3) 0.032(2) 0.089 Uiso 1 1 d D
H22W H 0.4332(11) 0.352(4) 0.0713(11) 0.089 Uiso 1 1 d D

loop_
_atom_site_aniso_label
_atom_site_aniso_U_11
_atom_site_aniso_U_22
_atom_site_aniso_U_33
_atom_site_aniso_U_23
_atom_site_aniso_U_13
_atom_site_aniso_U_12
Co 0.03084(17) 0.03809(19) 0.03016(17) -0.00049(12) 0.00648(11) 0.00096(12)
C1A 0.0396(12) 0.0382(12) 0.0366(12) 0.0022(9) 0.0086(9) -0.0012(10)
C11A 0.0420(12) 0.0382(12) 0.0333(11) 0.0034(9) 0.0099(9) 0.0017(10)
O11A 0.0425(9) 0.0448(9) 0.0384(9) -0.0058(7) 0.0131(7) -0.0089(7)
O12A 0.0592(11) 0.0528(11) 0.0450(10) -0.0068(8) 0.0229(8) -0.0178(9)
C2A 0.0570(16) 0.0513(15) 0.0520(15) -0.0099(13) 0.0234(12) -0.0089(13)
C3A 0.0544(16) 0.0583(18) 0.0626(17) -0.0035(14) 0.0240(13) -0.0163(13)
C4A 0.0519(15) 0.0478(15) 0.0447(13) 0.0021(12) 0.0018(11) -0.0080(12)
C41A 0.073(2) 0.071(2) 0.0615(19) -0.0019(16) 0.0003(15) -0.0294(17)
C5A 0.0649(17) 0.0588(17) 0.0405(13) -0.0116(12) 0.0129(12) -0.0127(14)
C6A 0.0508(14) 0.0560(16) 0.0432(13) -0.0036(12) 0.0179(11) -0.0105(12)
C1B 0.0340(12) 0.0529(15) 0.0425(13) -0.0011(11) 0.0077(9) -0.0025(10)
C11B 0.0332(12) 0.0582(16) 0.0415(13) -0.0037(12) 0.0052(9) -0.0035(11)
O11B 0.0323(8) 0.0631(11) 0.0379(8) -0.0028(8) 0.0060(6) 0.0059(8)
O12B 0.0407(10) 0.1158(19) 0.0384(10) -0.0097(11) 0.0044(7) 0.0024(11)
C2B 0.0338(12) 0.088(2) 0.0430(13) 0.0046(14) 0.0056(10) 0.0002(13)
C3B 0.0363(14) 0.083(2) 0.0573(17) 0.0098(15) 0.0049(11) 0.0084(14)
C4B 0.0411(14) 0.0592(17) 0.0628(17) -0.0027(13) 0.0135(12) 0.0019(12)
C41B 0.0544(18) 0.090(3) 0.085(2) -0.010(2) 0.0170(16) 0.0195(18)
C5B 0.0563(16) 0.078(2) 0.0451(15) -0.0042(14) 0.0078(12) 0.0144(15)
C6B 0.0447(14) 0.0696(19) 0.0450(14) -0.0018(13) 0.0024(11) 0.0129(13)
N1E 0.0336(9) 0.0418(11) 0.0354(10) 0.0007(8) 0.0087(7) 0.0017(8)
C1E 0.0444(14) 0.0475(15) 0.0540(15) 0.0066(12) 0.0130(11) 0.0114(11)
C2E 0.0497(14) 0.0564(16) 0.0430(13) 0.0111(12) 0.0067(11) 0.0119(13)
N2E 0.0422(10) 0.0464(12) 0.0349(10) 0.0034(9) 0.0110(8) 0.0020(9)
N3E 0.0378(10) 0.0467(11) 0.0370(10) 0.0067(9) 0.0067(8) 0.0032(9)
C3E 0.127(3) 0.0468(18) 0.063(2) 0.0087(15) 0.009(2) -0.0029(19)
N4E 0.0416(11) 0.0424(11) 0.0450(11) -0.0067(9) 0.0002(8) 0.0052(9)
C1C 0.0355(12) 0.0473(14) 0.0354(11) 0.0011(10) 0.0107(9) -0.0024(10)
C11C 0.0367(12) 0.0382(12) 0.0405(12) -0.0026(10) 0.0106(9) -0.0023(10)
O11C 0.0386(9) 0.0545(11) 0.0557(10) -0.0124(9) 0.0089(8) 0.0050(8)
O12C 0.0415(9) 0.0722(13) 0.0440(10) -0.0155(9) 0.0085(7) -0.0017(9)
C2C 0.0410(13) 0.0604(16) 0.0485(14) -0.0098(12) 0.0080(10) -0.0021(12)
C3C 0.0490(16) 0.089(2) 0.0458(15) -0.0127(15) 0.0040(12) -0.0127(15)
C4C 0.0401(14) 0.099(3) 0.0417(14) 0.0126(15) 0.0065(11) 0.0006(15)
C41C 0.0438(18) 0.176(5) 0.062(2) 0.009(2) -0.0048(14) 0.003(2)
C5C 0.0437(14) 0.079(2) 0.0520(16) 0.0134(15) 0.0140(12) 0.0157(14)
C6C 0.0472(14) 0.0532(15) 0.0413(13) 0.0044(11) 0.0123(10) 0.0062(12)
O1W 0.120(2) 0.0542(14) 0.096(2) 0.0023(13) 0.0535(17) 0.0103(14)
O2W 0.0795(16) 0.0912(18) 0.0604(13) 0.0146(13) 0.0321(12) 0.0072(14)

loop_
_atom_type_symbol
_atom_type_description
_atom_type_scat_dispersion_real
_atom_type_scat_dispersion_imag
_atom_type_scat_source
C C 0.0033 0.0016 'International Tables Vol C Tables 4.2.6.8 and 6.1.1.4'
H H 0.0000 0.0000 'International Tables Vol C Tables 4.2.6.8 and 6.1.1.4'
N N 0.0061 0.0033 'International Tables Vol C Tables 4.2.6.8 and 6.1.1.4'
O O 0.0106 0.0060 'International Tables Vol C Tables 4.2.6.8 and 6.1.1.4'
Co Co 0.3494 0.9721 'International Tables Vol C Tables 4.2.6.8 and 6.1.1.4'

loop_
_geom_angle_atom_site_label_1
_geom_angle_atom_site_label_2
_geom_angle_atom_site_label_3
_geom_angle
O11A Co O11B 91.13(7)
O11A Co N3E 94.58(8)
O11B Co N3E 93.36(8)
O11A Co N1E 91.08(8)
O11B Co N1E 173.56(7)
N3E Co N1E 92.49(8)
O11A Co N4E 176.22(8)
O11B Co N4E 85.12(8)
N3E Co N4E 86.10(9)
N1E Co N4E 92.61(9)
O11A Co N2E 86.95(8)
O11B Co N2E 87.69(8)
N3E Co N2E 178.12(9)
N1E Co N2E 86.38(8)
N4E Co N2E 92.45(9)
C2A C1A C6A 118.1(2)
C2A C1A C11A 121.4(2)
C6A C1A C11A 120.4(2)
O12A C11A O11A 125.0(2)
O12A C11A C1A 120.0(2)
O11A C11A C1A 114.9(2)
C11A O11A Co 128.27(15)
C1A C2A C3A 120.7(3)
C1A C2A H2A 119.5
C3A C2A H2A 119.7
C2A C3A C4A 121.2(3)
C2A C3A H3A 119.2
C4A C3A H3A 119.5
C5A C4A C3A 117.8(2)
C5A C4A C41A 121.1(3)
C3A C4A C41A 121.1(3)
C4A C41A H41A 109.7
C4A C41A H42A 109.5
H41A C41A H42A 109.5
C4A C41A H43A 109.2
H41A C41A H43A 109.5
H42A C41A H43A 109.5
C4A C5A C6A 121.7(3)
C4A C5A H5A 119.3
C6A C5A H5A 119.0
C5A C6A C1A 120.4(2)
C5A C6A H6A 119.7
C1A C6A H6A 119.9
C6B C1B C2B 117.8(2)
C6B C1B C11B 122.9(2)
C2B C1B C11B 119.1(2)
O12B C11B O11B 125.4(2)
O12B C11B C1B 119.6(2)
O11B C11B C1B 114.9(2)
C11B O11B Co 126.85(16)
C3B C2B C1B 121.1(3)
C3B C2B H2B 119.5
C1B C2B H2B 119.4
C2B C3B C4B 121.5(3)
C2B C3B H3B 119.2
C4B C3B H3B 119.3
C3B C4B C5B 117.5(3)
C3B C4B C41B 120.7(3)
C5B C4B C41B 121.8(3)
C4B C41B H41B 109.5
C4B C41B H42B 109.8
H41B C41B H42B 109.5
C4B C41B H43B 109.2
H41B C41B H43B 109.5
H42B C41B H43B 109.4
C6B C5B C4B 121.4(3)
C6B C5B H5B 119.3
C4B C5B H5B 119.3
C5B C6B C1B 120.5(2)
C5B C6B H6B 119.7
C1B C6B H6B 119.8
C1E N1E Co 108.47(15)
C1E N1E H11E 110.1
Co N1E H11E 110.0
C1E N1E H12E 110.0
Co N1E H12E 109.9
H11E N1E H12E 108.4
N1E C1E C2E 106.5(2)
N1E C1E H13E 110.3
C2E C1E H13E 110.3
N1E C1E H14E 110.5
C2E C1E H14E 110.5
H13E C1E H14E 108.6
N2E C2E C1E 107.6(2)
N2E C2E H23E 110.1
C1E C2E H23E 110.2
N2E C2E H24E 110.3
C1E C2E H24E 110.3
H23E C2E H24E 108.5
C2E N2E Co 109.11(15)
C2E N2E H21E 109.8
Co N2E H21E 109.8
C2E N2E H22E 109.9
Co N2E H22E 109.9
H21E N2E H22E 108.3
C3E N3E Co 110.76(17)
C3E N3E H31E 109.3
Co N3E H31E 109.6
C3E N3E H32E 109.4
Co N3E H32E 109.6
H31E N3E H32E 108.1
N3E C3E C4E' 115.4(3)
N3E C3E C4E 105.6(3)
N3E C3E H33E 111.0
C4E C3E H33E 112.9
N3E C3E H34E 109.6
C4E C3E H34E 109.0
H33E C3E H34E 108.6
N3E C3E H33' 108.7
C4E' C3E H33' 116.6
N3E C3E H34' 107.6
C4E' C3E H34' 100.0
H33' C3E H34' 107.5
C3E C4E N4E 106.7(3)
C3E C4E H43E 108.6
N4E C4E H43E 108.1
C3E C4E H44E 112.7
N4E C4E H44E 112.1
H43E C4E H44E 108.5
N4E C4E' C3E 111.1(4)
N4E C4E' H43' 116.5
C3E C4E' H43' 117.4
N4E C4E' H44' 100.5
C3E C4E' H44' 100.6
H43' C4E' H44' 107.9
C4E' N4E Co 113.6(2)
C4E N4E Co 105.8(3)
C4E N4E H41E 112.5
Co N4E H41E 110.3
C4E N4E H42E 109.7
Co N4E H42E 110.0
H41E N4E H42E 108.5
C4E' N4E H41' 116.7
Co N4E H41' 108.9
C4E' N4E H42' 100.6
Co N4E H42' 108.7
H41' N4E H42' 107.7
C2C C1C C6C 118.2(2)
C2C C1C C11C 121.9(2)
C6C C1C C11C 119.9(2)
O12C C11C O11C 123.4(2)
O12C C11C C1C 119.6(2)
O11C C11C C1C 117.0(2)
C1C C2C C3C 120.8(3)
C1C C2C H2C 119.4
C3C C2C H2C 119.8
C4C C3C C2C 121.4(3)
C4C C3C H3C 119.5
C2C C3C H3C 119.1
C3C C4C C5C 118.0(3)
C3C C4C C41C 121.5(3)
C5C C4C C41C 120.4(3)
C4C C41C H41C 109.6
C4C C41C H42C 109.5
H41C C41C H42C 109.5
C4C C41C H43C 109.4
H41C C41C H43C 109.5
H42C C41C H43C 109.5
C4C C5C C6C 121.5(3)
C4C C5C H5C 119.3
C6C C5C H5C 119.2
C1C C6C C5C 120.1(3)
C1C C6C H6C 119.9
C5C C6C H6C 120.0
H11W O1W H12W 105(4)
H21W O2W H22W 108(4)

loop_
_geom_bond_atom_site_label_1
_geom_bond_atom_site_label_2
_geom_bond_distance
Co O11A 1.9187(17)
Co O11B 1.9189(16)
Co N3E 1.9363(19)
Co N1E 1.9414(18)
Co N4E 1.946(2)
Co N2E 1.9472(19)
C1A C2A 1.378(3)
C1A C6A 1.392(3)
C1A C11A 1.498(3)
C11A O12A 1.237(3)
C11A O11A 1.288(3)
C2A C3A 1.379(4)
C2A H2A 0.9300
C3A C4A 1.384(4)
C3A H3A 0.9300
C4A C5A 1.372(4)
C4A C41A 1.510(4)
C41A H41A 0.9600
C41A H42A 0.9601
C41A H43A 0.9600
C5A C6A 1.375(4)
C5A H5A 0.9300
C6A H6A 0.9301
C1B C6B 1.383(4)
C1B C2B 1.390(4)
C1B C11B 1.506(3)
C11B O12B 1.231(3)
C11B O11B 1.291(3)
C2B C3B 1.371(4)
C2B H2B 0.9300
C3B C4B 1.376(4)
C3B H3B 0.9300
C4B C5B 1.388(4)
C4B C41B 1.511(4)
C41B H41B 0.9601
C41B H42B 0.9601
C41B H43B 0.9601
C5B C6B 1.382(4)
C5B H5B 0.9300
C6B H6B 0.9300
N1E C1E 1.479(3)
N1E H11E 0.9000
N1E H12E 0.9000
C1E C2E 1.501(4)
C1E H13E 0.9699
C1E H14E 0.9700
C2E N2E 1.484(3)
C2E H23E 0.9700
C2E H24E 0.9700
N2E H21E 0.9000
N2E H22E 0.9000
N3E C3E 1.452(4)
N3E H31E 0.9000
N3E H32E 0.9000
C3E C4E' 1.470(4)
C3E C4E 1.486(4)
C3E H33E 0.9700
C3E H34E 0.9700
C3E H33' 0.9700
C3E H34' 0.9700
C4E N4E 1.519(4)
C4E H43E 0.9700
C4E H44E 0.9700
C4E' N4E 1.455(4)
C4E' H43' 0.9700
C4E' H44' 0.9700
N4E H41E 0.9000
N4E H42E 0.9000
N4E H41' 0.9000
N4E H42' 0.9000
C1C C2C 1.379(4)
C1C C6C 1.387(4)
C1C C11C 1.504(3)
C11C O12C 1.243(3)
C11C O11C 1.269(3)
C2C C3C 1.395(4)
C2C H2C 0.9300
C3C C4C 1.363(5)
C3C H3C 0.9300
C4C C5C 1.377(5)
C4C C41C 1.526(4)
C41C H41C 0.9601
C41C H42C 0.9601
C41C H43C 0.9601
C5C C6C 1.396(4)
C5C H5C 0.9300
C6C H6C 0.9300
O1W H11W 0.866(10)
O1W H12W 0.863(10)
O2W H21W 0.870(10)
O2W H22W 0.859(10)

loop_
_geom_hbond_atom_site_label_D
_geom_hbond_atom_site_label_H
_geom_hbond_atom_site_label_A
_geom_hbond_distance_DH
_geom_hbond_distance_HA
_geom_hbond_distance_DA
_geom_hbond_angle_DHA
_geom_hbond_site_symmetry_A
N1E H11E O12A 0.90 2.12 2.812(3) 132.7 .
N1E H12E O12C 0.90 2.12 2.948(3) 152.5 .
N2E H21E O2W 0.90 2.09 2.941(3) 158.1 6_566
N3E H32E O12B 0.90 2.07 2.780(3) 135.0 .
N3E H31E O12C 0.90 2.06 2.925(3) 160.7 2_655
N4E H42' O11C 0.90 2.06 2.893(3) 153.9 .
O1W H12W O11C 0.863(10) 1.942(18) 2.769(3) 160(4) .
O1W H11W O11C 0.866(10) 1.919(13) 2.775(3) 170(4) 5_676
O2W H22W O12A 0.859(10) 2.171(11) 3.028(3) 176(4) .
O2W H21W O1W 0.870(10) 1.956(19) 2.777(4) 157(4) 6_565
